data_4119605
loop_
_publ_author_name
'Yi-Tong Wang'
'Shu-Tao Li'
'Shu-Qi Wu'
'Ai-Li Cui'
'De-Zhong Shen'
'Hui-Zhong Kou'

_publ_contact_author_address
;
Department of Chemistry
Tsinghua University
Beijing 100084
People's Republic of China
;
_publ_contact_author_email kouhz@mail.tsinghua.edu.cn
_publ_contact_author_name 'Dr. Hui-Zhong Kou'
_publ_contact_author_phone 86-10-62771748
_publ_section_title
;
 Spin Transitions in Fe(II) Metallogrids Modulated by Substituents,
 Counteranions, and Solvents
;
_journal_name_full 'Journal of the American Chemical Society'
_journal_page_first 5942
_journal_page_last 5945
_journal_paper_doi 10.1021/ja312622c
_journal_volume 135
_journal_year 2013
_chemical_formula_sum 'C72 H76 Cl4 Fe4 N32 O20'
_chemical_formula_weight 2074.85
_chemical_name_systematic
; 
 ? 
;
_space_group_IT_number 59
_symmetry_cell_setting orthorhombic
_symmetry_space_group_name_Hall '-P 2ab 2a'
_symmetry_space_group_name_H-M 'P m m n :2'
_atom_sites_solution_hydrogens geom
_atom_sites_solution_primary direct
_atom_sites_solution_secondary difmap
_audit_creation_method SHELXL-97
_cell_angle_alpha 90.00
_cell_angle_beta 90.00
_cell_angle_gamma 90.00
_cell_formula_units_Z 2
_cell_length_a 20.358(4)
_cell_length_b 25.828(5)
_cell_length_c 8.0684(16)
_cell_measurement_reflns_used 8779
_cell_measurement_temperature 148(2)
_cell_measurement_theta_max 27.5236
_cell_measurement_theta_min 3.0991
_cell_volume 4242.4(14)
_computing_cell_refinement 'CrystalClear (Rigaku Inc., 2008)'
_computing_data_collection 'CrystalClear (Rigaku Inc., 2008)'
_computing_data_reduction 'CrystalClear (Rigaku Inc., 2008)'
_computing_structure_refinement 'SHELXL-97 (Sheldrick, 1997)'
_computing_structure_solution 'SHELXS-97 (Sheldrick, 1990)'
_diffrn_ambient_temperature 148(2)
_diffrn_detector_area_resol_mean 28.5714
_diffrn_measured_fraction_theta_full 0.996
_diffrn_measured_fraction_theta_max 0.996
_diffrn_measurement_device_type Saturn724+
_diffrn_measurement_method dtprofit.ref
_diffrn_radiation_monochromator graphite
_diffrn_radiation_source 'fine-focus sealed tube'
_diffrn_radiation_type MoK\a
_diffrn_radiation_wavelength 0.71073
_diffrn_reflns_av_R_equivalents 0.0839
_diffrn_reflns_av_sigmaI/netI 0.0492
_diffrn_reflns_limit_h_max 26
_diffrn_reflns_limit_h_min -19
_diffrn_reflns_limit_k_max 33
_diffrn_reflns_limit_k_min -33
_diffrn_reflns_limit_l_max 10
_diffrn_reflns_limit_l_min -10
_diffrn_reflns_number 32533
_diffrn_reflns_theta_full 27.50
_diffrn_reflns_theta_max 27.50
_diffrn_reflns_theta_min 3.10
_exptl_absorpt_coefficient_mu 0.887
_exptl_absorpt_correction_T_max 1.0000
_exptl_absorpt_correction_T_min 0.7670
_exptl_absorpt_correction_type empirical
_exptl_crystal_colour 'Dark brown'
_exptl_crystal_density_diffrn 1.624
_exptl_crystal_description Prism
_exptl_crystal_F_000 2128
_exptl_crystal_size_max 0.19
_exptl_crystal_size_mid 0.08
_exptl_crystal_size_min 0.05
_refine_diff_density_max 1.990
_refine_diff_density_min -1.436
_refine_diff_density_rms 0.158
_refine_ls_extinction_method none
_refine_ls_goodness_of_fit_ref 1.081
_refine_ls_hydrogen_treatment constr
_refine_ls_matrix_type full
_refine_ls_number_parameters 318
_refine_ls_number_reflns 5108
_refine_ls_number_restraints 0
_refine_ls_restrained_S_all 1.081
_refine_ls_R_factor_all 0.1152
_refine_ls_R_factor_gt 0.0842
_refine_ls_shift/su_max 0.001
_refine_ls_shift/su_mean 0.000
_refine_ls_structure_factor_coef Fsqd
_refine_ls_weighting_details 'calc w=1/[\s^2^(Fo^2^)+(0.1228P)^2^+13.0494P] where P=(Fo^2^+2Fc^2^)/3'
_refine_ls_weighting_scheme calc
_refine_ls_wR_factor_gt 0.2127
_refine_ls_wR_factor_ref 0.2350
_reflns_number_gt 3615
_reflns_number_total 5108
_reflns_threshold_expression >2sigma(I)
_cod_data_source_file ja312622c_si_002_1.cif
_cod_data_source_block 3
_cod_original_cell_volume 4242.4(15)
_cod_original_sg_symbol_H-M 'P m m n'
_cod_database_code 4119605

loop_
_symmetry_equiv_pos_as_xyz
'x, y, z'
'-x+1/2, -y+1/2, z'
'-x, y+1/2, -z'
'x+1/2, -y, -z'
'-x, -y, -z'
'x-1/2, y-1/2, -z'
'x, -y-1/2, z'
'-x-1/2, y, z'

loop_
_atom_site_label
_atom_site_type_symbol
_atom_site_fract_x
_atom_site_fract_y
_atom_site_fract_z
_atom_site_U_iso_or_equiv
_atom_site_adp_type
_atom_site_occupancy
_atom_site_symmetry_multiplicity
_atom_site_calc_flag
_atom_site_refinement_flags
Fe1 Fe 0.39870(3) 0.63282(2) 0.16826(8) 0.0162(2) Uani 1 1 d .
Cl1 Cl 0.57190(13) 0.7500 0.5165(3) 0.0503(6) Uani 1 2 d S
Cl2 Cl 0.7500 0.51408(11) 0.2017(3) 0.0490(6) Uani 1 2 d S
C1 C 0.5147(3) 0.5943(2) 0.4547(7) 0.0369(14) Uani 1 1 d .
H1A H 0.4679 0.5908 0.4450 0.055 Uiso 1 1 calc R
H1B H 0.5250 0.6143 0.5516 0.055 Uiso 1 1 calc R
H1C H 0.5342 0.5606 0.4639 0.055 Uiso 1 1 calc R
C2 C 0.5412(3) 0.6213(2) 0.3029(7) 0.0267(11) Uani 1 1 d .
C3 C 0.6084(3) 0.6307(2) 0.2899(7) 0.0303(12) Uani 1 1 d .
H3A H 0.6364 0.6200 0.3743 0.036 Uiso 1 1 calc R
C4 C 0.6338(3) 0.6558(2) 0.1522(7) 0.0326(12) Uani 1 1 d .
H4A H 0.6784 0.6633 0.1443 0.039 Uiso 1 1 calc R
C5 C 0.5903(3) 0.6693(2) 0.0261(7) 0.0283(11) Uani 1 1 d .
H5A H 0.6058 0.6856 -0.0690 0.034 Uiso 1 1 calc R
C6 C 0.5246(2) 0.65841(19) 0.0424(6) 0.0224(10) Uani 1 1 d .
C7 C 0.4774(2) 0.66911(19) -0.0857(6) 0.0223(10) Uani 1 1 d .
H7A H 0.4886 0.6844 -0.1862 0.027 Uiso 1 1 calc R
C8 C 0.3084(2) 0.65362(19) -0.0858(5) 0.0184(9) Uani 1 1 d .
C9 C 0.2500 0.6608(3) -0.1720(8) 0.0249(15) Uani 1 2 d S
H9A H 0.2500 0.6701 -0.2834 0.030 Uiso 1 2 calc SR
C10 C 0.2500 0.6323(2) 0.1507(7) 0.0144(12) Uani 1 2 d S
H10A H 0.2500 0.6224 0.2615 0.017 Uiso 1 2 calc SR
C11 C 0.4363(3) 0.5417(2) -0.1295(6) 0.0294(12) Uani 1 1 d .
H11A H 0.4425 0.5785 -0.1197 0.044 Uiso 1 1 calc R
H11B H 0.4078 0.5345 -0.2214 0.044 Uiso 1 1 calc R
H11C H 0.4781 0.5253 -0.1473 0.044 Uiso 1 1 calc R
C12 C 0.4063(2) 0.5214(2) 0.0258(6) 0.0249(11) Uani 1 1 d .
C13 C 0.3928(3) 0.4684(2) 0.0395(7) 0.0305(12) Uani 1 1 d .
H13A H 0.4040 0.4461 -0.0464 0.037 Uiso 1 1 calc R
C14 C 0.3626(3) 0.4491(2) 0.1805(7) 0.0345(13) Uani 1 1 d .
H14A H 0.3519 0.4141 0.1876 0.041 Uiso 1 1 calc R
C15 C 0.3486(3) 0.4821(2) 0.3110(7) 0.0282(11) Uani 1 1 d .
H15A H 0.3292 0.4698 0.4077 0.034 Uiso 1 1 calc R
C16 C 0.3643(3) 0.5338(2) 0.2934(6) 0.0225(10) Uani 1 1 d .
C17 C 0.3536(2) 0.57117(19) 0.4247(6) 0.0216(10) Uani 1 1 d .
H17A H 0.3360 0.5625 0.5274 0.026 Uiso 1 1 calc R
C18 C 0.3751(3) 0.70375(19) 0.4236(6) 0.0210(10) Uani 1 1 d .
C19 C 0.3667(4) 0.7500 0.5095(8) 0.0266(16) Uani 1 2 d S
H19A H 0.3558 0.7500 0.6214 0.032 Uiso 1 2 calc SR
C20 C 0.4016(3) 0.7500 0.1879(8) 0.0175(13) Uani 1 2 d S
H20A H 0.4151 0.7500 0.0778 0.021 Uiso 1 2 calc SR
N1 N 0.4988(2) 0.63490(15) 0.1821(5) 0.0213(9) Uani 1 1 d .
N2 N 0.4178(2) 0.65549(15) -0.0487(5) 0.0188(8) Uani 1 1 d .
N3 N 0.3668(2) 0.66276(16) -0.1590(5) 0.0208(9) Uani 1 1 d .
N4 N 0.30833(19) 0.63886(15) 0.0780(5) 0.0170(8) Uani 1 1 d .
N5 N 0.39283(19) 0.55448(16) 0.1521(5) 0.0204(8) Uani 1 1 d .
N6 N 0.3709(2) 0.61768(15) 0.3854(5) 0.0181(8) Uani 1 1 d .
N7 N 0.3639(2) 0.65782(15) 0.4971(5) 0.0224(9) Uani 1 1 d .
N8 N 0.39282(19) 0.70417(15) 0.2594(5) 0.0160(8) Uani 1 1 d .
O1 O 0.6412(4) 0.7500 0.4651(13) 0.083(3) Uani 1 2 d S
O2 O 0.5383(5) 0.7500 0.3626(12) 0.086(3) Uani 1 2 d S
O3 O 0.5670(5) 0.7044(3) 0.6067(8) 0.117(3) Uani 1 1 d .
O4 O 0.7500 0.5649(3) 0.1230(10) 0.0553(18) Uani 1 2 d S
O5 O 0.6912(3) 0.5114(2) 0.2960(6) 0.0624(15) Uani 1 1 d .
O6 O 0.7500 0.4758(4) 0.0761(12) 0.083(3) Uani 1 2 d S
O1W O 0.7500 0.7500 -0.737(5) 0.227(14) Uani 1 4 d S
O2W O 0.7500 0.6628(12) 0.646(5) 0.41(2) Uani 1 2 d S
O3W O 0.7500 0.7500 -0.092(5) 0.31(2) Uani 1 4 d S

loop_
_atom_site_aniso_label
_atom_site_aniso_U_11
_atom_site_aniso_U_22
_atom_site_aniso_U_33
_atom_site_aniso_U_23
_atom_site_aniso_U_13
_atom_site_aniso_U_12
Fe1 0.0175(4) 0.0172(4) 0.0137(3) 0.0007(2) 0.0013(3) 0.0009(3)
Cl1 0.0529(15) 0.0439(13) 0.0542(14) 0.000 0.0004(12) 0.000
Cl2 0.0402(12) 0.0604(15) 0.0465(13) 0.0102(11) 0.000 0.000
C1 0.024(3) 0.049(4) 0.038(3) 0.015(3) -0.010(2) 0.003(3)
C2 0.025(3) 0.023(3) 0.032(3) -0.004(2) -0.004(2) 0.005(2)
C3 0.022(3) 0.036(3) 0.033(3) -0.003(2) -0.007(2) 0.005(2)
C4 0.024(3) 0.033(3) 0.041(3) -0.004(2) 0.001(2) -0.002(2)
C5 0.024(3) 0.029(3) 0.033(3) -0.003(2) 0.006(2) -0.002(2)
C6 0.024(3) 0.019(2) 0.024(2) -0.0040(19) 0.007(2) 0.0002(19)
C7 0.024(3) 0.023(2) 0.019(2) -0.0033(19) 0.0056(19) -0.001(2)
C8 0.020(2) 0.021(2) 0.014(2) -0.0018(18) 0.0000(18) 0.0006(19)
C9 0.028(4) 0.033(4) 0.014(3) 0.008(3) 0.000 0.000
C10 0.017(3) 0.016(3) 0.010(3) -0.001(2) 0.000 0.000
C11 0.038(3) 0.024(3) 0.026(3) -0.007(2) 0.007(2) 0.003(2)
C12 0.023(3) 0.025(3) 0.026(2) -0.004(2) -0.001(2) 0.005(2)
C13 0.036(3) 0.023(3) 0.033(3) -0.005(2) 0.003(2) 0.005(2)
C14 0.045(3) 0.019(2) 0.039(3) 0.001(2) -0.004(3) 0.000(2)
C15 0.034(3) 0.022(3) 0.028(3) 0.004(2) -0.001(2) 0.001(2)
C16 0.026(3) 0.024(2) 0.017(2) 0.0001(19) -0.0033(19) 0.002(2)
C17 0.026(2) 0.022(2) 0.016(2) 0.0035(19) 0.0016(19) 0.002(2)
C18 0.026(2) 0.024(2) 0.013(2) 0.0016(18) -0.0007(19) 0.002(2)
C19 0.043(4) 0.022(4) 0.014(3) 0.000 0.006(3) 0.000
C20 0.023(3) 0.016(3) 0.014(3) 0.000 -0.001(3) 0.000
N1 0.020(2) 0.0184(19) 0.025(2) -0.0037(17) 0.0004(17) 0.0053(16)
N2 0.022(2) 0.0170(19) 0.0172(19) -0.0017(15) 0.0035(16) 0.0034(16)
N3 0.020(2) 0.028(2) 0.0150(19) 0.0027(16) 0.0004(16) -0.0002(17)
N4 0.0203(19) 0.0169(19) 0.0138(18) 0.0004(15) 0.0011(15) -0.0005(15)
N5 0.0187(19) 0.0200(19) 0.023(2) -0.0006(16) 0.0005(16) 0.0008(16)
N6 0.0181(19) 0.0204(19) 0.0158(18) -0.0008(16) 0.0001(15) 0.0046(16)
N7 0.033(2) 0.019(2) 0.0156(19) -0.0003(16) 0.0019(17) 0.0000(17)
N8 0.0169(18) 0.0182(19) 0.0129(17) 0.0010(15) -0.0014(15) -0.0022(15)
O1 0.056(5) 0.076(6) 0.118(8) 0.000 0.006(5) 0.000
O2 0.094(7) 0.081(7) 0.083(6) 0.000 -0.011(5) 0.000
O3 0.220(10) 0.067(4) 0.064(4) 0.019(3) 0.049(5) -0.030(5)
O4 0.043(4) 0.048(4) 0.075(5) 0.015(4) 0.000 0.000
O5 0.063(4) 0.073(4) 0.052(3) 0.013(3) 0.020(3) -0.006(3)
O6 0.073(6) 0.075(6) 0.101(7) -0.044(5) 0.000 0.000
O1W 0.14(2) 0.13(2) 0.41(4) 0.000 0.000 0.000
O2W 0.53(6) 0.20(3) 0.49(5) 0.12(3) 0.000 0.000
O3W 0.47(7) 0.27(4) 0.20(3) 0.000 0.000 0.000

loop_
_atom_type_symbol
_atom_type_description
_atom_type_scat_dispersion_real
_atom_type_scat_dispersion_imag
_atom_type_scat_source
C C 0.0033 0.0016 'International Tables Vol C Tables 4.2.6.8 and 6.1.1.4'
H H 0.0000 0.0000 'International Tables Vol C Tables 4.2.6.8 and 6.1.1.4'
N N 0.0061 0.0033 'International Tables Vol C Tables 4.2.6.8 and 6.1.1.4'
O O 0.0106 0.0060 'International Tables Vol C Tables 4.2.6.8 and 6.1.1.4'
Cl Cl 0.1484 0.1585 'International Tables Vol C Tables 4.2.6.8 and 6.1.1.4'
Fe Fe 0.3463 0.8444 'International Tables Vol C Tables 4.2.6.8 and 6.1.1.4'

loop_
_geom_angle_atom_site_label_1
_geom_angle_atom_site_label_2
_geom_angle_atom_site_label_3
_geom_angle
_geom_angle_site_symmetry_1
_geom_angle_site_symmetry_3
N6 Fe1 N2 171.98(17) . .
N6 Fe1 N4 94.56(17) . .
N2 Fe1 N4 79.96(16) . .
N6 Fe1 N8 80.22(16) . .
N2 Fe1 N8 93.89(16) . .
N4 Fe1 N8 90.41(16) . .
N6 Fe1 N5 80.52(17) . .
N2 Fe1 N5 105.17(16) . .
N4 Fe1 N5 90.01(16) . .
N8 Fe1 N5 160.70(16) . .
N6 Fe1 N1 104.73(17) . .
N2 Fe1 N1 80.64(17) . .
N4 Fe1 N1 160.60(16) . .
N8 Fe1 N1 90.88(16) . .
N5 Fe1 N1 95.08(16) . .
O3 Cl1 O3 116.1(6) . 7_575
O3 Cl1 O2 115.1(4) . .
O3 Cl1 O2 115.1(4) 7_575 .
O3 Cl1 O1 102.5(5) . .
O3 Cl1 O1 102.5(5) 7_575 .
O2 Cl1 O1 102.5(6) . .
O6 Cl2 O5 110.4(3) . 8_755
O6 Cl2 O5 110.4(3) . .
O5 Cl2 O5 114.9(5) 8_755 .
O6 Cl2 O4 108.5(6) . .
O5 Cl2 O4 106.1(3) 8_755 .
O5 Cl2 O4 106.1(3) . .
C2 C1 H1A 109.5 . .
C2 C1 H1B 109.5 . .
H1A C1 H1B 109.5 . .
C2 C1 H1C 109.5 . .
H1A C1 H1C 109.5 . .
H1B C1 H1C 109.5 . .
N1 C2 C3 122.0(5) . .
N1 C2 C1 118.5(5) . .
C3 C2 C1 119.5(5) . .
C4 C3 C2 120.5(5) . .
C4 C3 H3A 119.7 . .
C2 C3 H3A 119.7 . .
C3 C4 C5 117.7(5) . .
C3 C4 H4A 121.2 . .
C5 C4 H4A 121.2 . .
C6 C5 C4 119.8(5) . .
C6 C5 H5A 120.1 . .
C4 C5 H5A 120.1 . .
C5 C6 N1 122.5(5) . .
C5 C6 C7 122.8(5) . .
N1 C6 C7 114.6(4) . .
N2 C7 C6 114.0(4) . .
N2 C7 H7A 123.0 . .
C6 C7 H7A 123.0 . .
N3 C8 N4 118.0(4) . .
N3 C8 C9 120.8(4) . .
N4 C8 C9 121.1(4) . .
C8 C9 C8 117.6(6) . 8_655
C8 C9 H9A 121.2 . .
C8 C9 H9A 121.2 8_655 .
N4 C10 N4 125.6(6) 8_655 .
N4 C10 H10A 117.2 8_655 .
N4 C10 H10A 117.2 . .
C12 C11 H11A 109.5 . .
C12 C11 H11B 109.5 . .
H11A C11 H11B 109.5 . .
C12 C11 H11C 109.5 . .
H11A C11 H11C 109.5 . .
H11B C11 H11C 109.5 . .
N5 C12 C13 121.0(5) . .
N5 C12 C11 119.5(5) . .
C13 C12 C11 119.5(5) . .
C14 C13 C12 120.3(5) . .
C14 C13 H13A 119.9 . .
C12 C13 H13A 119.9 . .
C15 C14 C13 119.5(5) . .
C15 C14 H14A 120.2 . .
C13 C14 H14A 120.2 . .
C16 C15 C14 118.1(5) . .
C16 C15 H15A 120.9 . .
C14 C15 H15A 120.9 . .
C15 C16 N5 123.6(5) . .
C15 C16 C17 122.3(5) . .
N5 C16 C17 114.1(4) . .
N6 C17 C16 113.5(4) . .
N6 C17 H17A 123.2 . .
C16 C17 H17A 123.2 . .
N7 C18 N8 118.4(4) . .
N7 C18 C19 121.1(4) . .
N8 C18 C19 120.4(5) . .
C18 C19 C18 118.3(6) . 7_575
C18 C19 H19A 120.9 . .
C18 C19 H19A 120.9 7_575 .
N8 C20 N8 125.9(6) . 7_575
N8 C20 H20A 117.0 . .
N8 C20 H20A 117.0 7_575 .
C2 N1 C6 117.4(4) . .
C2 N1 Fe1 132.2(4) . .
C6 N1 Fe1 110.2(3) . .
C7 N2 N3 121.1(4) . .
C7 N2 Fe1 119.3(3) . .
N3 N2 Fe1 119.1(3) . .
C8 N3 N2 110.9(4) . .
C10 N4 C8 117.3(4) . .
C10 N4 Fe1 130.8(3) . .
C8 N4 Fe1 111.9(3) . .
C12 N5 C16 117.4(4) . .
C12 N5 Fe1 131.5(3) . .
C16 N5 Fe1 110.8(3) . .
C17 N6 N7 120.7(4) . .
C17 N6 Fe1 120.2(3) . .
N7 N6 Fe1 118.8(3) . .
C18 N7 N6 110.9(4) . .
C20 N8 C18 117.5(4) . .
C20 N8 Fe1 131.1(3) . .
C18 N8 Fe1 111.4(3) . .

loop_
_geom_bond_atom_site_label_1
_geom_bond_atom_site_label_2
_geom_bond_distance
_geom_bond_site_symmetry_2
Fe1 N6 1.882(4) .
Fe1 N2 1.886(4) .
Fe1 N4 1.985(4) .
Fe1 N8 1.988(4) .
Fe1 N5 2.031(4) .
Fe1 N1 2.042(4) .
Cl1 O3 1.389(6) .
Cl1 O3 1.389(6) 7_575
Cl1 O2 1.417(10) .
Cl1 O1 1.470(9) .
Cl2 O6 1.416(8) .
Cl2 O5 1.420(5) 8_755
Cl2 O5 1.420(5) .
Cl2 O4 1.458(7) .
C1 C2 1.510(8) .
C1 H1A 0.9600 .
C1 H1B 0.9600 .
C1 H1C 0.9600 .
C2 N1 1.348(7) .
C2 C3 1.391(7) .
C3 C4 1.388(8) .
C3 H3A 0.9300 .
C4 C5 1.393(8) .
C4 H4A 0.9300 .
C5 C6 1.374(7) .
C5 H5A 0.9300 .
C6 N1 1.384(6) .
C6 C7 1.438(7) .
C7 N2 1.299(6) .
C7 H7A 0.9300 .
C8 N3 1.349(6) .
C8 N4 1.375(6) .
C8 C9 1.390(6) .
C9 C8 1.390(6) 8_655
C9 H9A 0.9300 .
C10 N4 1.335(5) 8_655
C10 N4 1.335(5) .
C10 H10A 0.9300 .
C11 C12 1.489(7) .
C11 H11A 0.9600 .
C11 H11B 0.9600 .
C11 H11C 0.9600 .
C12 N5 1.358(6) .
C12 C13 1.401(7) .
C13 C14 1.386(8) .
C13 H13A 0.9300 .
C14 C15 1.385(8) .
C14 H14A 0.9300 .
C15 C16 1.380(7) .
C15 H15A 0.9300 .
C16 N5 1.387(6) .
C16 C17 1.449(7) .
C17 N6 1.291(6) .
C17 H17A 0.9300 .
C18 N7 1.345(6) .
C18 N8 1.373(6) .
C18 C19 1.392(6) .
C19 C18 1.392(6) 7_575
C19 H19A 0.9300 .
C20 N8 1.329(5) .
C20 N8 1.329(5) 7_575
C20 H20A 0.9300 .
N2 N3 1.379(5) .
N6 N7 1.381(5) .
